data_7129127
loop_
_publ_author_name
'Feuerstein, Wolfram'
'Varava, Paul'
'Fadaei-Tirani, Farzaneh'
'Scopelliti, Rosario'
'Severin, Kay'

_publ_section_title
;
 Synthesis, structural characterization, and coordination chemistry of
 imidazole-based alkylidene ketenes.
;
_journal_issue 87
_journal_name_full 'Chemical communications (Cambridge, England)'
_journal_page_first 11509
_journal_page_last 11512
_journal_paper_doi 10.1039/d1cc05161j
_journal_volume 57
_journal_year 2021
_chemical_formula_moiety 'C23 H24 N2 O'
_chemical_formula_sum 'C23 H24 N2 O'
_chemical_formula_weight 344.44
_space_group_crystal_system monoclinic
_space_group_IT_number 14
_space_group_name_Hall '-P 2ybc'
_space_group_name_H-M_alt 'P 1 21/c 1'
_atom_sites_solution_hydrogens geom
_atom_sites_solution_primary dual
_atom_sites_solution_secondary difmap
_audit_creation_date 2021-07-16
_audit_creation_method
;
Olex2 1.3
(compiled 2020.11.12 svn.r5f609507 for OlexSys, GUI svn.r6272)
;
_audit_update_record
;
2021-07-16 deposited with the CCDC.	2021-10-11 downloaded from the CCDC.
;
_cell_angle_alpha 90
_cell_angle_beta 90.7900(15)
_cell_angle_gamma 90
_cell_formula_units_Z 4
_cell_length_a 9.28771(11)
_cell_length_b 13.5951(2)
_cell_length_c 15.3562(3)
_cell_measurement_reflns_used 14883
_cell_measurement_temperature 140.00(10)
_cell_measurement_theta_max 71.6300
_cell_measurement_theta_min 4.3300
_cell_volume 1938.80(5)
_computing_cell_refinement 'CrysAlisPro 1.171.41.110a (Rigaku OD, 2021)'
_computing_data_collection 'CrysAlisPro 1.171.41.110a (Rigaku OD, 2021)'
_computing_data_reduction 'CrysAlisPro 1.171.41.110a (Rigaku OD, 2021)'
_computing_molecular_graphics 'Olex2 1.3 (Dolomanov et al., 2009)'
_computing_publication_material 'Olex2 1.3 (Dolomanov et al., 2009)'
_computing_structure_refinement 'ShelXL 2018/3 (Sheldrick, 2015)'
_computing_structure_solution 'ShelXT 2018/2 (Sheldrick, 2015)'
_diffrn_ambient_environment N~2~
_diffrn_ambient_temperature 140.00(10)
_diffrn_detector 'Hybrid Pixel Array Detector'
_diffrn_detector_area_resol_mean 10.0000
_diffrn_detector_type 'HyPix-Arc 150'
_diffrn_measured_fraction_theta_full 1.000
_diffrn_measured_fraction_theta_max 0.984
_diffrn_measurement_details
;
List of Runs (angles in degrees, time in seconds):

  # Type    Start    End  Width  t~exp~   \w     \q     \k     \f   Frames
#--------------------------------------------------------------------------
  1  \w     13.00  86.00   0.50    1.00    --   59.26-117.00-103.00  146
  2  \w     72.00  97.00   0.50    1.00    --   59.26-164.00 107.00   50
  3  \w    -82.00 -54.00   0.50    1.00    --  -62.07-164.00 107.00   56
  4  \w    -96.00 -71.00   0.50    1.00    --  -62.07 164.00 132.00   50
  5  \w    -56.00 -16.00   0.50    1.00    --  -62.07 117.00 -16.00   80
  6  \w     51.00  96.00   0.50    1.00    --   73.26-117.00-103.00   90
  7  \w     57.00  82.00   0.50    1.00    --   73.26 164.00 132.00   50
  8  \w   -104.00 -79.00   0.50    2.00    --  -74.55-164.00 107.00   50
  9  \w   -105.00 -80.00   0.50    2.00    --  -75.95-164.00 107.00   50
 10  \w   -106.00 -81.00   0.50    2.00    --  -75.95 164.00 132.00   50
 11  \w    -91.00 -66.00   0.50    2.00    --  -75.95 117.00 -16.00   50
 12  \w     62.00  88.00   0.50    2.00    --   79.85-117.00-103.00   52
 13  \w     61.00  86.00   0.50    2.00    --   79.85-164.00 107.00   50
 14  \w     61.00  86.00   0.50    2.00    --   79.85 164.00 132.00   50
 15  \w     48.00  74.00   0.50    1.00    --   38.00  64.00-171.44   52
 16  \w     44.00  77.00   0.50    1.00    --   38.00  70.00   1.91   66
 17  \w     61.00  94.00   0.50    1.00    --   54.00  68.00 -82.41   66
 18  \w     70.00  99.00   0.50    1.00    --   58.00  69.00-177.03   58
 19  \w   -110.00 -84.00   0.50    1.00    --  -66.00 -57.00 -58.55   52
 20  \w     64.00 115.00   0.50    1.00    --   66.26  28.00 110.00  102
 21  \w     35.00  79.00   0.50    1.00    --   73.26 -95.00 120.00   88
 22  \w   -108.00 -78.00   0.50    1.00    --  -74.00 -74.00  -3.69   60
 23  \w   -127.00 -96.00   0.50    2.00    --  -79.25 -40.00-122.55   62
 24  \w   -119.00 -94.00   0.50    2.00    --  -79.25 -54.00 -28.64   50
 25  \w   -116.00 -91.00   0.50    2.00    --  -79.25 -79.00-170.66   50
 26  \w   -117.00 -84.00   0.50    2.00    --  -79.25 -70.00 142.90   66
 27  \w   -116.00 -81.00   0.50    2.00    --  -79.25 -85.00 -59.10   70
 28  \w   -104.00 -50.00   0.50    2.00    --  -79.25 114.00 -41.58  108
 29  \w     50.00  86.00   0.50    2.00    --   79.85 -95.00   0.00   72
 30  \w     48.00  82.00   0.50    2.00    --   79.85  15.00 -60.00   68
 31  \w     42.00  84.00   0.50    2.00    --   79.85 -95.00 -90.00   84
 32  \w     44.00  81.00   0.50    2.00    --   79.85 -95.00 120.00   74
 33  \w     77.00 103.00   0.50    2.00    --   79.85-111.00 150.00   52
 34  \w     37.00  63.00   0.50    2.00    --   79.85-111.00 -60.00   52
 35  \w     98.00 129.00   0.50    2.00    --   79.85  30.00 -30.00   62
 36  \w     41.00  74.00   0.50    2.00    --   79.85 -95.00  30.00   66
 37  \w     52.00 100.00   0.50    2.00    --   79.85 178.00-150.00   96
 38  \w     61.00 120.00   0.50    2.00    --   79.85 178.00 150.00  118
 39  \w     75.00 101.00   0.50    2.00    --   79.85-111.00 -90.00   52
 40  \w     46.00  97.00   0.50    2.00    --   79.85   0.00-120.00  102
 41  \w     56.00 103.00   0.50    2.00    --   79.85-111.00-150.00   94
 42  \w     84.00 128.00   0.50    2.00    --   79.85  30.00  30.00   88
 43  \w     45.00  70.00   0.50    2.00    --   79.85 -95.00 -60.00   50
 44  \w     35.00  68.00   0.50    2.00    --   79.85-111.00-180.00   66
 45  \w     45.00  79.00   0.50    2.00    --   79.85 -95.00 -30.00   68
 46  \w     73.00  99.00   0.50    2.00    --   79.85-111.00   0.00   52
 47  \w     84.00 113.00   0.50    2.00    --   79.85  30.00  90.00   58
 48  \w     78.00 103.00   0.50    2.00    --   79.85-111.00 120.00   50
 49  \w     37.00  63.00   0.50    2.00    --   79.85-111.00 120.00   52
 50  \w    100.00 127.00   0.50    2.00    --   79.85  30.00-150.00   54
 51  \w     77.00 103.00   0.50    2.00    --   79.85-111.00  30.00   52
 52  \w     47.00  78.00   0.50    2.00    --   79.85 -95.00-150.00   62
 53  \w     35.00  70.00   0.50    2.00    --   79.85-111.00  30.00   70
 54  \w     77.00 103.00   0.50    2.00    --   79.85-111.00-180.00   52
 55  \w     44.00  69.00   0.50    2.00    --   79.85 -95.00 150.00   50
 56  \w     54.00  97.00   0.50    2.00    --   79.85   0.00 -60.00   86
 57  \w     50.00  76.00   0.50    2.00    --   79.85-111.00-120.00   52
 58  \w     70.00  96.00   0.50    2.00    --   79.85-111.00  60.00   52
 59  \w     44.00  74.00   0.50    2.00    --   79.85 -95.00-180.00   60
 60  \w     66.00  96.00   0.50    2.00    --   79.85 178.00  90.00   60
 61  \w     76.00 112.00   0.50    2.00    --   79.85  15.00  90.00   72
 62  \w     53.00 116.00   0.50    2.00    --   79.85 178.00  60.00  126
 63  \w     83.00 108.00   0.50    2.00    --   79.85  30.00-120.00   50
 64  \w     40.00 119.00   0.50    2.00    --   83.00-135.00 -65.07  158
 65  \w     71.00 118.00   0.50    2.00    --   83.00   7.00 -21.97   94
 66  \w     51.00 109.00   0.50    2.00    --   83.00-115.00 -28.68  116
 67  \w     62.00 118.00   0.50    2.00    --   83.00 152.00-153.53  112
 68  \w     86.00 120.00   0.50    2.00    --   83.00  73.00 116.10   68
 69  \w     41.00 122.00   0.50    2.00    --   83.00-140.00 137.65  162
;
_diffrn_measurement_device 'four-circle diffractometer'
_diffrn_measurement_device_type 'XtaLAB Synergy R, DW system, HyPix-Arc 150'
_diffrn_measurement_method '\w scans'
_diffrn_orient_matrix_type 'CrysAlisPro convention (1999,Acta A55,543-557)'
_diffrn_orient_matrix_UB_11 -0.0548052000
_diffrn_orient_matrix_UB_12 0.0913008000
_diffrn_orient_matrix_UB_13 -0.0498103000
_diffrn_orient_matrix_UB_21 -0.0546432000
_diffrn_orient_matrix_UB_22 0.0442433000
_diffrn_orient_matrix_UB_23 0.0858419000
_diffrn_orient_matrix_UB_31 0.1467060000
_diffrn_orient_matrix_UB_32 0.0504419000
_diffrn_orient_matrix_UB_33 0.0148729000
_diffrn_radiation_monochromator mirror
_diffrn_radiation_probe x-ray
_diffrn_radiation_type 'Cu K\a'
_diffrn_radiation_wavelength 1.54184
_diffrn_reflns_av_R_equivalents 0.0211
_diffrn_reflns_av_unetI/netI 0.0126
_diffrn_reflns_Laue_measured_fraction_full 1.000
_diffrn_reflns_Laue_measured_fraction_max 0.984
_diffrn_reflns_limit_h_max 11
_diffrn_reflns_limit_h_min -10
_diffrn_reflns_limit_k_max 16
_diffrn_reflns_limit_k_min -16
_diffrn_reflns_limit_l_max 19
_diffrn_reflns_limit_l_min -19
_diffrn_reflns_number 40503
_diffrn_reflns_point_group_measured_fraction_full 1.000
_diffrn_reflns_point_group_measured_fraction_max 0.984
_diffrn_reflns_theta_full 67.684
_diffrn_reflns_theta_max 76.060
_diffrn_reflns_theta_min 4.344
_diffrn_source 'Rotating-anode X-ray tube'
_diffrn_source_type 'Rigaku (Cu) X-ray Source'
_exptl_absorpt_coefficient_mu 0.564
_exptl_absorpt_correction_T_max 1.000
_exptl_absorpt_correction_T_min 0.759
_exptl_absorpt_correction_type gaussian
_exptl_absorpt_process_details
;
CrysAlisPro 1.171.41.110a (Rigaku Oxford Diffraction, 2021)
Numerical absorption correction based on Gaussian integration over
a multifaceted crystal model.
Empirical absorption correction using spherical harmonics
as implemented in SCALE3 ABSPACK scaling algorithm
;
_exptl_crystal_colour 'clear light orange'
_exptl_crystal_density_diffrn 1.180
_exptl_crystal_description prism
_exptl_crystal_F_000 736
_exptl_crystal_size_max 0.14
_exptl_crystal_size_mid 0.06
_exptl_crystal_size_min 0.05
_refine_diff_density_max 0.203
_refine_diff_density_min -0.199
_refine_diff_density_rms 0.029
_refine_ls_extinction_method none
_refine_ls_goodness_of_fit_ref 1.016
_refine_ls_hydrogen_treatment constr
_refine_ls_matrix_type full
_refine_ls_number_parameters 247
_refine_ls_number_reflns 3989
_refine_ls_number_restraints 0
_refine_ls_restrained_S_all 1.016
_refine_ls_R_factor_all 0.0489
_refine_ls_R_factor_gt 0.0385
_refine_ls_shift/su_max 0.000
_refine_ls_shift/su_mean 0.000
_refine_ls_structure_factor_coef Fsqd
_refine_ls_weighting_details 'w=1/[\s^2^(Fo^2^)+(0.0564P)^2^+0.3077P] where P=(Fo^2^+2Fc^2^)/3'
_refine_ls_weighting_scheme calc
_refine_ls_wR_factor_gt 0.1019
_refine_ls_wR_factor_ref 0.1086
_reflns_Friedel_coverage 0.000
_reflns_number_gt 3238
_reflns_number_total 3989
_reflns_threshold_expression 'I > 2\s(I)'
_cod_data_source_file d1cc05161j2.cif
_cod_data_source_block wf458
_cod_depositor_comments
;
The following automatic conversions were performed:

data item '_exptl_absorpt_correction_type' value 'Gaussian' was
changed to 'gaussian' in accordance with the
/home/data/users/saulius/crontab/automatic-downloads/rss-feeds/RSC/lib/dictionaries/cif_core.dic
dictionary named 'cif_core.dic' version 2.4.2 last updated on
2011-04-26.

Automatic conversion script
Id: cif_fix_values 7556 2019-12-06 15:28:31Z antanas 

 Adding full bibliography for 7129122--7129133.cif.
;
_cod_database_code 7129127
_shelx_shelxl_version_number 2018/3
_audit_contact_author 'Farzaneh Fadaei Tirani'
_chemical_oxdiff_formula 'C23 H24 N2 O'
_shelx_space_group_comment
;
The symmetry employed for this shelxl refinement is uniquely defined
by the following loop, which should always be used as a source of
symmetry information in preference to the above space-group names.
They are only intended as comments.
;
_shelx_estimated_absorpt_t_max 0.972
_shelx_estimated_absorpt_t_min 0.925
_reflns_odcompleteness_completeness 99.98
_reflns_odcompleteness_iscentric 1
_reflns_odcompleteness_theta 74.33
_olex2_refinement_description
;
1. Fixed Uiso
 At 1.2 times of:
  All C(H) groups, All C(H,H,H,H,H,H) groups
2. Others
 Sof(H24A)=Sof(H24B)=Sof(H24C)=1-FVAR(1)
 Sof(H24D)=Sof(H24E)=Sof(H24F)=FVAR(1)
 Sof(H23D)=Sof(H23E)=Sof(H23F)=1-FVAR(2)
 Sof(H23A)=Sof(H23B)=Sof(H23C)=FVAR(2)
 Sof(H25D)=Sof(H25E)=Sof(H25F)=1-FVAR(3)
 Sof(H25A)=Sof(H25B)=Sof(H25C)=FVAR(3)
 Sof(H14D)=Sof(H14E)=Sof(H14F)=1-FVAR(4)
 Sof(H14A)=Sof(H14B)=Sof(H14C)=FVAR(4)
 Sof(H15D)=Sof(H15E)=Sof(H15F)=1-FVAR(5)
 Sof(H15A)=Sof(H15B)=Sof(H15C)=FVAR(5)
 Sof(H16D)=Sof(H16E)=Sof(H16F)=1-FVAR(6)
 Sof(H16B)=Sof(H16A)=Sof(H16C)=FVAR(6)
3.a Aromatic/amide H refined with riding coordinates:
 C4(H4), C5(H5), C10(H10), C12(H12), C19(H19), C21(H21)
3.b Disordered Me refined as rotating group:
 C14(H14A,H14B,H14C,H14D,H14E,H14F), C15(H15A,H15B,H15C,H15D,H15E,H15F),
 C16(H16B,H16A,H16C,H16D,H16E,H16F), C23(H23A,H23B,H23C,H23D,H23E,H23F),
 C24(H24A,H24B,H24C,H24D,H24E,H24F), C25(H25A,H25B,H25C,H25D,H25E,H25F)
;
_olex2_submission_special_instructions 'No special instructions were received'
_oxdiff_exptl_absorpt_empirical_details
;
Empirical correction (ABSPACK) includes:
- Absorption correction using spherical harmonics
- Frame scaling
- Detector area scaling
- B-factor correction
;
_oxdiff_exptl_absorpt_empirical_full_max 1.290
_oxdiff_exptl_absorpt_empirical_full_min 0.806

loop_
_space_group_symop_operation_xyz
'x, y, z'
'-x, y+1/2, -z+1/2'
'-x, -y, -z'
'x, -y-1/2, z-1/2'

loop_
_atom_site_label
_atom_site_type_symbol
_atom_site_fract_x
_atom_site_fract_y
_atom_site_fract_z
_atom_site_U_iso_or_equiv
_atom_site_adp_type
_atom_site_occupancy
_atom_site_site_symmetry_order
_atom_site_calc_flag
_atom_site_refinement_flags_posn
_atom_site_refinement_flags_adp
_atom_site_refinement_flags_occupancy
_atom_site_disorder_assembly
_atom_site_disorder_group
O1 O 0.15916(13) 0.40423(9) 0.23961(10) 0.0903(4) Uani 1 1 d . . . . .
N1 N 0.54203(11) 0.63798(7) 0.28313(7) 0.0444(2) Uani 1 1 d . . . . .
N2 N 0.35759(11) 0.67630(7) 0.20195(7) 0.0434(2) Uani 1 1 d . . . . .
C2 C 0.41602(13) 0.60165(9) 0.25013(8) 0.0416(3) Uani 1 1 d . . . . .
C4 C 0.44667(14) 0.75841(9) 0.20669(9) 0.0484(3) Uani 1 1 d . . . . .
H4 H 0.429712 0.820122 0.179404 0.058 Uiso 1 1 calc R U . . .
C5 C 0.56051(14) 0.73470(9) 0.25664(9) 0.0489(3) Uani 1 1 d . . . . .
H5 H 0.639374 0.776313 0.271273 0.059 Uiso 1 1 calc R U . . .
C6 C 0.36343(13) 0.50863(9) 0.26450(8) 0.0445(3) Uani 1 1 d . . . . .
C7 C 0.25027(15) 0.46425(11) 0.24834(10) 0.0573(3) Uani 1 1 d . . . . .
C8 C 0.63438(12) 0.58295(9) 0.34113(8) 0.0424(3) Uani 1 1 d . . . . .
C9 C 0.73278(13) 0.51702(9) 0.30628(8) 0.0448(3) Uani 1 1 d . . . . .
C10 C 0.81495(13) 0.46169(9) 0.36426(9) 0.0487(3) Uani 1 1 d . . . . .
H10 H 0.884212 0.417108 0.342148 0.058 Uiso 1 1 calc R U . . .
C11 C 0.79885(14) 0.46961(10) 0.45368(9) 0.0500(3) Uani 1 1 d . . . . .
C12 C 0.70182(15) 0.53777(10) 0.48544(9) 0.0523(3) Uani 1 1 d . . . . .
H12 H 0.692302 0.544972 0.546630 0.063 Uiso 1 1 calc R U . . .
C13 C 0.61815(13) 0.59579(9) 0.43020(9) 0.0473(3) Uani 1 1 d . . . . .
C14 C 0.74623(17) 0.50336(11) 0.20984(9) 0.0603(4) Uani 1 1 d . . . . .
H14A H 0.673712 0.456104 0.189268 0.072 Uiso 0.852(15) 1 calc R U P . .
H14B H 0.842589 0.478482 0.196797 0.072 Uiso 0.852(15) 1 calc R U P . .
H14C H 0.731184 0.566578 0.180425 0.072 Uiso 0.852(15) 1 calc R U P . .
H14D H 0.824612 0.544672 0.188392 0.072 Uiso 0.148(15) 1 calc R U P . .
H14E H 0.655734 0.522294 0.180863 0.072 Uiso 0.148(15) 1 calc R U P . .
H14F H 0.767139 0.434198 0.197235 0.072 Uiso 0.148(15) 1 calc R U P . .
C15 C 0.88343(16) 0.40439(11) 0.51476(11) 0.0625(4) Uani 1 1 d . . . . .
H15A H 0.838415 0.339255 0.516822 0.075 Uiso 0.874(16) 1 calc R U P . .
H15B H 0.884651 0.433377 0.573200 0.075 Uiso 0.874(16) 1 calc R U P . .
H15C H 0.982342 0.398060 0.494061 0.075 Uiso 0.874(16) 1 calc R U P . .
H15D H 0.965190 0.441206 0.539234 0.075 Uiso 0.126(16) 1 calc R U P . .
H15E H 0.918954 0.347084 0.482855 0.075 Uiso 0.126(16) 1 calc R U P . .
H15F H 0.821263 0.382401 0.561994 0.075 Uiso 0.126(16) 1 calc R U P . .
C16 C 0.51261(17) 0.66930(12) 0.46480(10) 0.0625(4) Uani 1 1 d . . . . .
H16B H 0.415634 0.653214 0.443242 0.075 Uiso 0.827(17) 1 calc R U P . .
H16A H 0.539039 0.735369 0.445127 0.075 Uiso 0.827(17) 1 calc R U P . .
H16C H 0.514298 0.667266 0.528596 0.075 Uiso 0.827(17) 1 calc R U P . .
H16D H 0.563680 0.717352 0.501401 0.075 Uiso 0.173(17) 1 calc R U P . .
H16E H 0.440275 0.635197 0.499516 0.075 Uiso 0.173(17) 1 calc R U P . .
H16F H 0.465016 0.703300 0.416047 0.075 Uiso 0.173(17) 1 calc R U P . .
C17 C 0.22647(13) 0.66935(8) 0.15142(8) 0.0421(3) Uani 1 1 d . . . . .
C18 C 0.09859(14) 0.70400(9) 0.18719(9) 0.0470(3) Uani 1 1 d . . . . .
C19 C -0.02371(14) 0.70216(10) 0.13439(9) 0.0517(3) Uani 1 1 d . . . . .
H19 H -0.111218 0.727593 0.156459 0.062 Uiso 1 1 calc R U . . .
C20 C -0.02269(14) 0.66445(10) 0.05046(9) 0.0519(3) Uani 1 1 d . . . . .
C21 C 0.10543(14) 0.62619(10) 0.01920(9) 0.0503(3) Uani 1 1 d . . . . .
H21 H 0.106475 0.597719 -0.037289 0.060 Uiso 1 1 calc R U . . .
C22 C 0.23196(13) 0.62853(9) 0.06845(8) 0.0453(3) Uani 1 1 d . . . . .
C23 C 0.09299(17) 0.73942(12) 0.27977(9) 0.0611(4) Uani 1 1 d . . . . .
H23A H 0.076832 0.683366 0.318555 0.073 Uiso 0.671(16) 1 calc R U P . .
H23B H 0.014105 0.786731 0.285667 0.073 Uiso 0.671(16) 1 calc R U P . .
H23C H 0.184370 0.771272 0.295484 0.073 Uiso 0.671(16) 1 calc R U P . .
H23D H 0.106706 0.810880 0.281249 0.073 Uiso 0.329(16) 1 calc R U P . .
H23E H 0.169433 0.707515 0.314137 0.073 Uiso 0.329(16) 1 calc R U P . .
H23F H -0.000832 0.722974 0.304320 0.073 Uiso 0.329(16) 1 calc R U P . .
C24 C -0.15592(16) 0.66609(13) -0.00629(12) 0.0690(4) Uani 1 1 d . . . . .
H24A H -0.129426 0.681294 -0.066358 0.083 Uiso 0.279(18) 1 calc R U P . .
H24B H -0.222244 0.716453 0.014971 0.083 Uiso 0.279(18) 1 calc R U P . .
H24C H -0.202902 0.601595 -0.004461 0.083 Uiso 0.279(18) 1 calc R U P . .
H24D H -0.240289 0.651600 0.029126 0.083 Uiso 0.721(18) 1 calc R U P . .
H24E H -0.147471 0.616442 -0.052203 0.083 Uiso 0.721(18) 1 calc R U P . .
H24F H -0.166813 0.731300 -0.032771 0.083 Uiso 0.721(18) 1 calc R U P . .
C25 C 0.36930(15) 0.58556(11) 0.03448(9) 0.0544(3) Uani 1 1 d . . . . .
H25A H 0.448587 0.631837 0.044877 0.065 Uiso 0.842(15) 1 calc R U P . .
H25B H 0.358797 0.573326 -0.028181 0.065 Uiso 0.842(15) 1 calc R U P . .
H25C H 0.390058 0.523496 0.064584 0.065 Uiso 0.842(15) 1 calc R U P . .
H25D H 0.349708 0.520602 0.009309 0.065 Uiso 0.158(15) 1 calc R U P . .
H25E H 0.439498 0.579114 0.082367 0.065 Uiso 0.158(15) 1 calc R U P . .
H25F H 0.408237 0.628944 -0.010397 0.065 Uiso 0.158(15) 1 calc R U P . .

loop_
_atom_site_aniso_label
_atom_site_aniso_U_11
_atom_site_aniso_U_22
_atom_site_aniso_U_33
_atom_site_aniso_U_23
_atom_site_aniso_U_13
_atom_site_aniso_U_12
O1 0.0701(7) 0.0627(7) 0.1380(12) 0.0042(7) -0.0018(7) -0.0237(6)
N1 0.0441(5) 0.0387(5) 0.0504(6) 0.0034(4) -0.0058(4) -0.0021(4)
N2 0.0463(5) 0.0375(5) 0.0462(6) 0.0016(4) -0.0043(4) 0.0036(4)
C2 0.0426(6) 0.0387(6) 0.0436(6) 0.0010(5) -0.0025(5) 0.0031(5)
C4 0.0545(7) 0.0370(6) 0.0536(7) 0.0039(5) -0.0008(6) -0.0003(5)
C5 0.0518(7) 0.0388(6) 0.0560(7) 0.0015(5) -0.0017(6) -0.0050(5)
C6 0.0428(6) 0.0389(6) 0.0514(7) 0.0044(5) -0.0076(5) -0.0002(5)
C7 0.0523(7) 0.0571(8) 0.0624(9) 0.0071(6) -0.0068(6) -0.0098(6)
C8 0.0393(6) 0.0400(6) 0.0476(7) 0.0024(5) -0.0061(5) -0.0035(5)
C9 0.0447(6) 0.0401(6) 0.0496(7) -0.0004(5) -0.0020(5) -0.0038(5)
C10 0.0438(6) 0.0428(6) 0.0594(8) -0.0034(6) -0.0040(6) 0.0008(5)
C11 0.0463(7) 0.0458(7) 0.0574(8) 0.0015(6) -0.0125(6) -0.0041(5)
C12 0.0560(8) 0.0550(8) 0.0457(7) -0.0014(6) -0.0073(6) -0.0028(6)
C13 0.0446(6) 0.0467(7) 0.0505(7) -0.0028(5) -0.0028(5) -0.0012(5)
C14 0.0719(9) 0.0571(8) 0.0520(8) 0.0013(6) 0.0066(7) 0.0061(7)
C15 0.0620(8) 0.0562(8) 0.0689(9) 0.0064(7) -0.0208(7) 0.0004(7)
C16 0.0639(9) 0.0622(9) 0.0615(9) -0.0056(7) 0.0056(7) 0.0082(7)
C17 0.0441(6) 0.0368(6) 0.0454(6) 0.0037(5) -0.0039(5) 0.0048(5)
C18 0.0512(7) 0.0407(6) 0.0492(7) 0.0044(5) 0.0015(5) 0.0080(5)
C19 0.0426(6) 0.0496(7) 0.0629(8) 0.0070(6) 0.0040(6) 0.0082(5)
C20 0.0471(7) 0.0475(7) 0.0609(8) 0.0075(6) -0.0079(6) 0.0002(6)
C21 0.0560(7) 0.0472(7) 0.0475(7) -0.0003(5) -0.0054(6) 0.0004(6)
C22 0.0469(6) 0.0403(6) 0.0486(7) 0.0017(5) 0.0003(5) 0.0035(5)
C23 0.0691(9) 0.0619(9) 0.0526(8) 0.0014(7) 0.0059(7) 0.0193(7)
C24 0.0552(8) 0.0701(10) 0.0810(11) 0.0078(8) -0.0174(8) 0.0001(7)
C25 0.0533(7) 0.0557(8) 0.0543(8) -0.0067(6) 0.0028(6) 0.0062(6)

loop_
_atom_type_symbol
_atom_type_description
_atom_type_scat_dispersion_real
_atom_type_scat_dispersion_imag
_atom_type_scat_source
C C 0.0181 0.0091 'International Tables Vol C Tables 4.2.6.8 and 6.1.1.4'
H H 0.0000 0.0000 'International Tables Vol C Tables 4.2.6.8 and 6.1.1.4'
N N 0.0311 0.0180 'International Tables Vol C Tables 4.2.6.8 and 6.1.1.4'
O O 0.0492 0.0322 'International Tables Vol C Tables 4.2.6.8 and 6.1.1.4'

loop_
_exptl_crystal_face_index_h
_exptl_crystal_face_index_k
_exptl_crystal_face_index_l
_exptl_crystal_face_perp_dist
1 0 0 0.0563
0 -1 1 0.0233
0 1 -1 0.0308
-1 -2 -2 0.0397
1 2 2 0.0256
-1 1 2 0.0600
1 -1 -2 0.0602
1 1 2 0.0214
-1 -1 -2 0.0308
0 0 1 0.0342

loop_
_geom_angle_atom_site_label_1
_geom_angle_atom_site_label_2
_geom_angle_atom_site_label_3
_geom_angle
_geom_angle_site_symmetry_1
_geom_angle_site_symmetry_3
_geom_angle_publ_flag
C2 N1 C5 110.11(10) . . ?
C2 N1 C8 122.96(10) . . ?
C5 N1 C8 126.82(10) . . ?
C2 N2 C4 109.69(10) . . ?
C2 N2 C17 124.85(10) . . ?
C4 N2 C17 125.42(10) . . ?
N1 C2 N2 105.39(10) . . ?
N1 C2 C6 125.42(11) . . ?
N2 C2 C6 129.19(11) . . ?
N2 C4 H4 126.2 . . ?
C5 C4 N2 107.55(11) . . ?
C5 C4 H4 126.2 . . ?
N1 C5 H5 126.4 . . ?
C4 C5 N1 107.25(11) . . ?
C4 C5 H5 126.4 . . ?
C7 C6 C2 136.14(13) . . ?
O1 C7 C6 165.20(17) . . ?
C9 C8 N1 119.07(11) . . ?
C13 C8 N1 118.21(11) . . ?
C13 C8 C9 122.69(11) . . ?
C8 C9 C14 121.56(12) . . ?
C10 C9 C8 117.44(12) . . ?
C10 C9 C14 120.96(12) . . ?
C9 C10 H10 119.1 . . ?
C9 C10 C11 121.84(12) . . ?
C11 C10 H10 119.1 . . ?
C10 C11 C15 120.59(13) . . ?
C12 C11 C10 118.67(12) . . ?
C12 C11 C15 120.74(13) . . ?
C11 C12 H12 119.1 . . ?
C11 C12 C13 121.73(13) . . ?
C13 C12 H12 119.1 . . ?
C8 C13 C16 120.80(12) . . ?
C12 C13 C8 117.57(12) . . ?
C12 C13 C16 121.62(13) . . ?
C9 C14 H14A 109.5 . . ?
C9 C14 H14B 109.5 . . ?
C9 C14 H14C 109.5 . . ?
C9 C14 H14D 109.5 . . ?
C9 C14 H14E 109.5 . . ?
C9 C14 H14F 109.5 . . ?
H14A C14 H14B 109.5 . . ?
H14A C14 H14C 109.5 . . ?
H14A C14 H14D 141.1 . . ?
H14A C14 H14E 56.3 . . ?
H14A C14 H14F 56.3 . . ?
H14B C14 H14C 109.5 . . ?
H14B C14 H14D 56.3 . . ?
H14B C14 H14E 141.1 . . ?
H14B C14 H14F 56.3 . . ?
H14C C14 H14D 56.3 . . ?
H14C C14 H14E 56.3 . . ?
H14C C14 H14F 141.1 . . ?
H14D C14 H14E 109.5 . . ?
H14D C14 H14F 109.5 . . ?
H14E C14 H14F 109.5 . . ?
C11 C15 H15A 109.5 . . ?
C11 C15 H15B 109.5 . . ?
C11 C15 H15C 109.5 . . ?
C11 C15 H15D 109.5 . . ?
C11 C15 H15E 109.5 . . ?
C11 C15 H15F 109.5 . . ?
H15A C15 H15B 109.5 . . ?
H15A C15 H15C 109.5 . . ?
H15A C15 H15D 141.1 . . ?
H15A C15 H15E 56.3 . . ?
H15A C15 H15F 56.3 . . ?
H15B C15 H15C 109.5 . . ?
H15B C15 H15D 56.3 . . ?
H15B C15 H15E 141.1 . . ?
H15B C15 H15F 56.3 . . ?
H15C C15 H15D 56.3 . . ?
H15C C15 H15E 56.3 . . ?
H15C C15 H15F 141.1 . . ?
H15D C15 H15E 109.5 . . ?
H15D C15 H15F 109.5 . . ?
H15E C15 H15F 109.5 . . ?
C13 C16 H16B 109.5 . . ?
C13 C16 H16A 109.5 . . ?
C13 C16 H16C 109.5 . . ?
C13 C16 H16D 109.5 . . ?
C13 C16 H16E 109.5 . . ?
C13 C16 H16F 109.5 . . ?
H16B C16 H16A 109.5 . . ?
H16B C16 H16C 109.5 . . ?
H16B C16 H16D 141.1 . . ?
H16B C16 H16E 56.3 . . ?
H16B C16 H16F 56.3 . . ?
H16A C16 H16C 109.5 . . ?
H16A C16 H16D 56.3 . . ?
H16A C16 H16E 141.1 . . ?
H16A C16 H16F 56.3 . . ?
H16C C16 H16D 56.3 . . ?
H16C C16 H16E 56.3 . . ?
H16C C16 H16F 141.1 . . ?
H16D C16 H16E 109.5 . . ?
H16D C16 H16F 109.5 . . ?
H16E C16 H16F 109.5 . . ?
C18 C17 N2 118.94(11) . . ?
C22 C17 N2 118.61(10) . . ?
C22 C17 C18 122.45(11) . . ?
C17 C18 C23 121.37(12) . . ?
C19 C18 C17 117.26(12) . . ?
C19 C18 C23 121.35(12) . . ?
C18 C19 H19 118.9 . . ?
C18 C19 C20 122.27(12) . . ?
C20 C19 H19 118.9 . . ?
C19 C20 C21 118.42(12) . . ?
C19 C20 C24 121.12(13) . . ?
C21 C20 C24 120.45(14) . . ?
C20 C21 H21 119.2 . . ?
C22 C21 C20 121.68(13) . . ?
C22 C21 H21 119.2 . . ?
C17 C22 C25 120.99(11) . . ?
C21 C22 C17 117.80(11) . . ?
C21 C22 C25 121.18(12) . . ?
C18 C23 H23A 109.5 . . ?
C18 C23 H23B 109.5 . . ?
C18 C23 H23C 109.5 . . ?
C18 C23 H23D 109.5 . . ?
C18 C23 H23E 109.5 . . ?
C18 C23 H23F 109.5 . . ?
H23A C23 H23B 109.5 . . ?
H23A C23 H23C 109.5 . . ?
H23A C23 H23D 141.1 . . ?
H23A C23 H23E 56.3 . . ?
H23A C23 H23F 56.3 . . ?
H23B C23 H23C 109.5 . . ?
H23B C23 H23D 56.3 . . ?
H23B C23 H23E 141.1 . . ?
H23B C23 H23F 56.3 . . ?
H23C C23 H23D 56.3 . . ?
H23C C23 H23E 56.3 . . ?
H23C C23 H23F 141.1 . . ?
H23D C23 H23E 109.5 . . ?
H23D C23 H23F 109.5 . . ?
H23E C23 H23F 109.5 . . ?
C20 C24 H24A 109.5 . . ?
C20 C24 H24B 109.5 . . ?
C20 C24 H24C 109.5 . . ?
C20 C24 H24D 109.5 . . ?
C20 C24 H24E 109.5 . . ?
C20 C24 H24F 109.5 . . ?
H24A C24 H24B 109.5 . . ?
H24A C24 H24C 109.5 . . ?
H24A C24 H24D 141.1 . . ?
H24A C24 H24E 56.3 . . ?
H24A C24 H24F 56.3 . . ?
H24B C24 H24C 109.5 . . ?
H24B C24 H24D 56.3 . . ?
H24B C24 H24E 141.1 . . ?
H24B C24 H24F 56.3 . . ?
H24C C24 H24D 56.3 . . ?
H24C C24 H24E 56.3 . . ?
H24C C24 H24F 141.1 . . ?
H24D C24 H24E 109.5 . . ?
H24D C24 H24F 109.5 . . ?
H24E C24 H24F 109.5 . . ?
C22 C25 H25A 109.5 . . ?
C22 C25 H25B 109.5 . . ?
C22 C25 H25C 109.5 . . ?
C22 C25 H25D 109.5 . . ?
C22 C25 H25E 109.5 . . ?
C22 C25 H25F 109.5 . . ?
H25A C25 H25B 109.5 . . ?
H25A C25 H25C 109.5 . . ?
H25A C25 H25D 141.1 . . ?
H25A C25 H25E 56.3 . . ?
H25A C25 H25F 56.3 . . ?
H25B C25 H25C 109.5 . . ?
H25B C25 H25D 56.3 . . ?
H25B C25 H25E 141.1 . . ?
H25B C25 H25F 56.3 . . ?
H25C C25 H25D 56.3 . . ?
H25C C25 H25E 56.3 . . ?
H25C C25 H25F 141.1 . . ?
H25D C25 H25E 109.5 . . ?
H25D C25 H25F 109.5 . . ?
H25E C25 H25F 109.5 . . ?

loop_
_geom_bond_atom_site_label_1
_geom_bond_atom_site_label_2
_geom_bond_distance
_geom_bond_site_symmetry_2
_geom_bond_publ_flag
O1 C7 1.1818(17) . ?
N1 C2 1.3616(15) . ?
N1 C5 1.3877(16) . ?
N1 C8 1.4379(15) . ?
N2 C2 1.3641(15) . ?
N2 C4 1.3908(16) . ?
N2 C17 1.4381(15) . ?
C2 C6 1.3745(17) . ?
C4 H4 0.9500 . ?
C4 C5 1.3371(18) . ?
C5 H5 0.9500 . ?
C6 C7 1.2341(18) . ?
C8 C9 1.3924(18) . ?
C8 C13 1.3891(18) . ?
C9 C10 1.3865(17) . ?
C9 C14 1.4994(19) . ?
C10 H10 0.9500 . ?
C10 C11 1.3875(19) . ?
C11 C12 1.386(2) . ?
C11 C15 1.5043(18) . ?
C12 H12 0.9500 . ?
C12 C13 1.3884(18) . ?
C13 C16 1.5021(19) . ?
C14 H14A 0.9800 . ?
C14 H14B 0.9800 . ?
C14 H14C 0.9800 . ?
C14 H14D 0.9800 . ?
C14 H14E 0.9800 . ?
C14 H14F 0.9800 . ?
C15 H15A 0.9800 . ?
C15 H15B 0.9800 . ?
C15 H15C 0.9800 . ?
C15 H15D 0.9800 . ?
C15 H15E 0.9800 . ?
C15 H15F 0.9800 . ?
C16 H16B 0.9800 . ?
C16 H16A 0.9800 . ?
C16 H16C 0.9800 . ?
C16 H16D 0.9800 . ?
C16 H16E 0.9800 . ?
C16 H16F 0.9800 . ?
C17 C18 1.3972(17) . ?
C17 C22 1.3914(17) . ?
C18 C19 1.3866(18) . ?
C18 C23 1.5027(19) . ?
C19 H19 0.9500 . ?
C19 C20 1.387(2) . ?
C20 C21 1.3903(19) . ?
C20 C24 1.5037(19) . ?
C21 H21 0.9500 . ?
C21 C22 1.3891(17) . ?
C22 C25 1.5029(18) . ?
C23 H23A 0.9800 . ?
C23 H23B 0.9800 . ?
C23 H23C 0.9800 . ?
C23 H23D 0.9800 . ?
C23 H23E 0.9800 . ?
C23 H23F 0.9800 . ?
C24 H24A 0.9800 . ?
C24 H24B 0.9800 . ?
C24 H24C 0.9800 . ?
C24 H24D 0.9800 . ?
C24 H24E 0.9800 . ?
C24 H24F 0.9800 . ?
C25 H25A 0.9800 . ?
C25 H25B 0.9800 . ?
C25 H25C 0.9800 . ?
C25 H25D 0.9800 . ?
C25 H25E 0.9800 . ?
C25 H25F 0.9800 . ?

loop_
_geom_torsion_atom_site_label_1
_geom_torsion_atom_site_label_2
_geom_torsion_atom_site_label_3
_geom_torsion_atom_site_label_4
_geom_torsion
_geom_torsion_site_symmetry_1
_geom_torsion_site_symmetry_2
_geom_torsion_site_symmetry_3
_geom_torsion_site_symmetry_4
_geom_torsion_publ_flag
N1 C2 C6 C7 172.26(17) . . . . ?
N1 C8 C9 C10 -176.84(10) . . . . ?
N1 C8 C9 C14 1.00(18) . . . . ?
N1 C8 C13 C12 176.11(11) . . . . ?
N1 C8 C13 C16 -3.32(18) . . . . ?
N2 C2 C6 C7 -7.6(3) . . . . ?
N2 C4 C5 N1 -0.16(15) . . . . ?
N2 C17 C18 C19 175.77(11) . . . . ?
N2 C17 C18 C23 -5.74(18) . . . . ?
N2 C17 C22 C21 -177.36(11) . . . . ?
N2 C17 C22 C25 4.53(18) . . . . ?
C2 N1 C5 C4 -0.42(15) . . . . ?
C2 N1 C8 C9 84.08(15) . . . . ?
C2 N1 C8 C13 -93.92(14) . . . . ?
C2 N2 C4 C5 0.68(15) . . . . ?
C2 N2 C17 C18 97.61(14) . . . . ?
C2 N2 C17 C22 -82.58(15) . . . . ?
C2 C6 C7 O1 172.1(6) . . . . ?
C4 N2 C2 N1 -0.92(14) . . . . ?
C4 N2 C2 C6 178.97(13) . . . . ?
C4 N2 C17 C18 -84.90(15) . . . . ?
C4 N2 C17 C22 94.91(15) . . . . ?
C5 N1 C2 N2 0.82(14) . . . . ?
C5 N1 C2 C6 -179.07(12) . . . . ?
C5 N1 C8 C9 -100.00(15) . . . . ?
C5 N1 C8 C13 82.00(16) . . . . ?
C8 N1 C2 N2 177.35(11) . . . . ?
C8 N1 C2 C6 -2.5(2) . . . . ?
C8 N1 C5 C4 -176.78(12) . . . . ?
C8 C9 C10 C11 1.22(18) . . . . ?
C9 C8 C13 C12 -1.81(18) . . . . ?
C9 C8 C13 C16 178.76(12) . . . . ?
C9 C10 C11 C12 -2.65(19) . . . . ?
C9 C10 C11 C15 176.43(12) . . . . ?
C10 C11 C12 C13 1.9(2) . . . . ?
C11 C12 C13 C8 0.3(2) . . . . ?
C11 C12 C13 C16 179.73(13) . . . . ?
C13 C8 C9 C10 1.07(18) . . . . ?
C13 C8 C9 C14 178.91(12) . . . . ?
C14 C9 C10 C11 -176.64(12) . . . . ?
C15 C11 C12 C13 -177.22(12) . . . . ?
C17 N2 C2 N1 176.91(11) . . . . ?
C17 N2 C2 C6 -3.2(2) . . . . ?
C17 N2 C4 C5 -177.13(11) . . . . ?
C17 C18 C19 C20 2.32(19) . . . . ?
C18 C17 C22 C21 2.44(18) . . . . ?
C18 C17 C22 C25 -175.67(12) . . . . ?
C18 C19 C20 C21 0.9(2) . . . . ?
C18 C19 C20 C24 -178.19(13) . . . . ?
C19 C20 C21 C22 -2.6(2) . . . . ?
C20 C21 C22 C17 0.96(19) . . . . ?
C20 C21 C22 C25 179.07(13) . . . . ?
C22 C17 C18 C19 -4.03(18) . . . . ?
C22 C17 C18 C23 174.46(12) . . . . ?
C23 C18 C19 C20 -176.17(13) . . . . ?
C24 C20 C21 C22 176.49(13) . . . . ?

loop_
_exptl_oxdiff_crystal_face_indexfrac_h
_exptl_oxdiff_crystal_face_indexfrac_k
_exptl_oxdiff_crystal_face_indexfrac_l
_exptl_oxdiff_crystal_face_x
_exptl_oxdiff_crystal_face_y
_exptl_oxdiff_crystal_face_z
1.0000 0.0000 -0.0000 -0.0548 -0.0546 0.1467
0.0000 -1.0000 1.0000 -0.1411 0.0416 -0.0356
-0.0000 1.0000 -1.0000 0.1411 -0.0416 0.0356
-1.0000 -2.0000 -2.0000 -0.0282 -0.2055 -0.2773
1.0000 2.0000 2.0000 0.0282 0.2055 0.2773
-1.0000 1.0000 2.0000 0.0465 0.2706 -0.0665
1.0000 -1.0000 -2.0000 -0.0465 -0.2706 0.0665
1.0000 1.0000 2.0000 -0.0631 0.1613 0.2269
-1.0000 -1.0000 -2.0000 0.0631 -0.1613 -0.2269
-0.0000 0.0000 1.0000 -0.0498 0.0858 0.0149
